data_4001439
loop_
_publ_author_name
'Chondroudi, Maria'
'Balasubramanian, Mahalingam'
'Welp, Ulrich'
'Kwok, Wai-K.'
'Kanatzidis, Mercouri G.'

_publ_section_title
;
 Mixed Valency in Yb7Co4InGe12:&#x00A0; A Novel Intermetallic Compound
 Stabilized in Liquid Indium
;
_journal_issue 19
_journal_name_full 'Chemistry of Materials'
_journal_page_first 4769
_journal_paper_doi 10.1021/cm071687q
_journal_volume 19
_journal_year 2007
_chemical_formula_sum 'Co4 Dy7 Ge12 In'
_chemical_formula_weight 2359.12
_chemical_name_systematic
; 
 ? 
;
_space_group_IT_number 83
_symmetry_space_group_name_Hall '-P 4'
_symmetry_space_group_name_H-M 'P 4/m'
_atom_sites_solution_hydrogens geom
_atom_sites_solution_primary direct
_atom_sites_solution_secondary difmap
_audit_creation_method SHELXL-97
_cell_angle_alpha 90.00
_cell_angle_beta 90.00
_cell_angle_gamma 90.00
_cell_formula_units_Z 1
_cell_length_a 10.3522(5)
_cell_length_b 10.3522(5)
_cell_length_c 4.1784(5)
_cell_measurement_temperature 293(2)
_cell_volume 447.79(6)
_computing_structure_refinement 'SHELXL-97 (Sheldrick, 1997)'
_computing_structure_solution 'SHELXS-97 (Sheldrick, 1990)'
_diffrn_ambient_temperature 293(2)
_diffrn_measured_fraction_theta_full 0.962
_diffrn_measured_fraction_theta_max 0.962
_diffrn_radiation_monochromator graphite
_diffrn_radiation_source 'fine-focus sealed tube'
_diffrn_radiation_type MoK\a
_diffrn_radiation_wavelength 0.71073
_diffrn_reflns_av_R_equivalents 0.0498
_diffrn_reflns_av_sigmaI/netI 0.0298
_diffrn_reflns_limit_h_max 13
_diffrn_reflns_limit_h_min -13
_diffrn_reflns_limit_k_max 13
_diffrn_reflns_limit_k_min -13
_diffrn_reflns_limit_l_max 5
_diffrn_reflns_limit_l_min -5
_diffrn_reflns_number 4986
_diffrn_reflns_theta_full 28.12
_diffrn_reflns_theta_max 28.12
_diffrn_reflns_theta_min 1.97
_exptl_absorpt_coefficient_mu 53.380
_exptl_crystal_density_diffrn 8.748
_exptl_crystal_density_method 'not measured'
_exptl_crystal_F_000 1003
_refine_diff_density_max 1.444
_refine_diff_density_min -2.178
_refine_diff_density_rms 0.433
_refine_ls_extinction_coef 0.0069(4)
_refine_ls_extinction_expression Fc^*^=kFc[1+0.001xFc^2^\l^3^/sin(2\q)]^-1/4^
_refine_ls_extinction_method SHELXL
_refine_ls_goodness_of_fit_ref 1.138
_refine_ls_hydrogen_treatment mixed
_refine_ls_matrix_type full
_refine_ls_number_parameters 40
_refine_ls_number_reflns 607
_refine_ls_number_restraints 0
_refine_ls_restrained_S_all 1.138
_refine_ls_R_factor_all 0.0336
_refine_ls_R_factor_gt 0.0258
_refine_ls_shift/su_max 0.000
_refine_ls_shift/su_mean 0.000
_refine_ls_structure_factor_coef Fsqd
_refine_ls_weighting_details 'calc w=1/[\s^2^(Fo^2^)+(0.0293P)^2^+0.8079P] where P=(Fo^2^+2Fc^2^)/3'
_refine_ls_weighting_scheme calc
_refine_ls_wR_factor_gt 0.0552
_refine_ls_wR_factor_ref 0.0580
_reflns_number_gt 525
_reflns_number_total 607
_reflns_threshold_expression >2sigma(I)
_cod_data_source_file cm071687qsi20070624_040402.cif
_cod_data_source_block 3305b
_cod_database_code 4001439

loop_
_symmetry_equiv_pos_as_xyz
'x, y, z'
'-x, -y, z'
'-y, x, z'
'y, -x, z'
'-x, -y, -z'
'x, y, -z'
'y, -x, -z'
'-y, x, -z'

loop_
_atom_site_label
_atom_site_type_symbol
_atom_site_fract_x
_atom_site_fract_y
_atom_site_fract_z
_atom_site_U_iso_or_equiv
_atom_site_adp_type
_atom_site_occupancy
_atom_site_symmetry_multiplicity
_atom_site_calc_flag
_atom_site_refinement_flags
Dy1 Dy 0.32319(5) 0.32594(5) 0.5000 0.00700(18) Uani 1 2 d S
Dy2 Dy 0.0000 0.0000 0.0000 0.0075(2) Uani 1 8 d S
Dy3 Dy 0.0000 0.5000 0.5000 0.0082(2) Uani 1 4 d S
Ge1 Ge 0.21393(11) 0.51239(11) 0.0000 0.0071(3) Uani 1 2 d S
Ge2 Ge 0.11307(11) 0.28604(11) 0.0000 0.0099(3) Uani 1 2 d S
Ge3 Ge 0.19495(12) 0.06554(12) 0.5000 0.0109(3) Uani 1 2 d S
Co Co 0.27969(14) 0.11807(14) 0.0000 0.0070(3) Uani 1 2 d S
In In 0.5000 0.5000 0.0000 0.0079(3) Uani 1 8 d S

loop_
_atom_site_aniso_label
_atom_site_aniso_U_11
_atom_site_aniso_U_22
_atom_site_aniso_U_33
_atom_site_aniso_U_23
_atom_site_aniso_U_13
_atom_site_aniso_U_12
Dy1 0.0068(3) 0.0065(3) 0.0077(3) 0.000 0.000 0.00087(19)
Dy2 0.0071(3) 0.0071(3) 0.0084(5) 0.000 0.000 0.000
Dy3 0.0074(4) 0.0087(4) 0.0084(4) 0.000 0.000 0.0003(3)
Ge1 0.0075(6) 0.0054(6) 0.0085(5) 0.000 0.000 -0.0005(5)
Ge2 0.0048(6) 0.0058(6) 0.0190(6) 0.000 0.000 -0.0004(4)
Ge3 0.0105(6) 0.0153(6) 0.0069(6) 0.000 0.000 -0.0063(5)
Co 0.0064(7) 0.0081(7) 0.0065(7) 0.000 0.000 -0.0021(6)
In 0.0064(5) 0.0064(5) 0.0108(8) 0.000 0.000 0.000

loop_
_atom_type_symbol
_atom_type_description
_atom_type_scat_dispersion_real
_atom_type_scat_dispersion_imag
_atom_type_scat_source
Co Co 0.3494 0.9721 'International Tables Vol C Tables 4.2.6.8 and 6.1.1.4'
Ge Ge 0.1547 1.8001 'International Tables Vol C Tables 4.2.6.8 and 6.1.1.4'
In In -0.7276 1.3100 'International Tables Vol C Tables 4.2.6.8 and 6.1.1.4'
Dy Dy -0.1892 4.4098 'International Tables Vol C Tables 4.2.6.8 and 6.1.1.4'

loop_
_geom_angle_atom_site_label_1
_geom_angle_atom_site_label_2
_geom_angle_atom_site_label_3
_geom_angle
_geom_angle_site_symmetry_1
_geom_angle_site_symmetry_3
Ge1 Dy1 Ge1 90.82(3) 3_656 3_655
Ge1 Dy1 Ge3 84.36(3) 3_656 .
Ge1 Dy1 Ge3 84.36(3) 3_655 .
Ge1 Dy1 Co 107.23(3) 3_656 .
Ge1 Dy1 Co 46.78(3) 3_655 .
Ge3 Dy1 Co 45.40(2) . .
Ge1 Dy1 Co 46.78(3) 3_656 1_556
Ge1 Dy1 Co 107.23(3) 3_655 1_556
Ge3 Dy1 Co 45.40(2) . 1_556
Co Dy1 Co 87.08(4) . 1_556
Ge1 Dy1 Ge2 82.66(3) 3_656 1_556
Ge1 Dy1 Ge2 148.18(4) 3_655 1_556
Ge3 Dy1 Ge2 64.06(3) . 1_556
Co Dy1 Ge2 105.69(3) . 1_556
Co Dy1 Ge2 47.54(3) 1_556 1_556
Ge1 Dy1 Ge2 148.18(4) 3_656 .
Ge1 Dy1 Ge2 82.66(3) 3_655 .
Ge3 Dy1 Ge2 64.06(3) . .
Co Dy1 Ge2 47.54(3) . .
Co Dy1 Ge2 105.69(3) 1_556 .
Ge2 Dy1 Ge2 86.68(3) 1_556 .
Ge1 Dy1 Ge1 161.75(4) 3_656 .
Ge1 Dy1 Ge1 88.72(3) 3_655 .
Ge3 Dy1 Ge1 113.73(3) . .
Co Dy1 Ge1 85.55(3) . .
Co Dy1 Ge1 149.62(4) 1_556 .
Ge2 Dy1 Ge1 106.85(3) 1_556 .
Ge2 Dy1 Ge1 49.69(3) . .
Ge1 Dy1 Ge1 88.72(3) 3_656 1_556
Ge1 Dy1 Ge1 161.75(4) 3_655 1_556
Ge3 Dy1 Ge1 113.73(3) . 1_556
Co Dy1 Ge1 149.62(4) . 1_556
Co Dy1 Ge1 85.55(3) 1_556 1_556
Ge2 Dy1 Ge1 49.69(3) 1_556 1_556
Ge2 Dy1 Ge1 106.85(3) . 1_556
Ge1 Dy1 Ge1 86.08(3) . 1_556
Ge1 Dy1 In 56.29(2) 3_656 1_556
Ge1 Dy1 In 110.11(2) 3_655 1_556
Ge3 Dy1 In 137.097(12) . 1_556
Co Dy1 In 154.55(3) . 1_556
Co Dy1 In 91.92(2) 1_556 1_556
Ge2 Dy1 In 92.051(18) 1_556 1_556
Ge2 Dy1 In 154.41(3) . 1_556
Ge1 Dy1 In 106.96(2) . 1_556
Ge1 Dy1 In 55.28(2) 1_556 1_556
Ge1 Dy1 In 110.11(2) 3_656 .
Ge1 Dy1 In 56.29(2) 3_655 .
Ge3 Dy1 In 137.097(12) . .
Co Dy1 In 91.92(2) . .
Co Dy1 In 154.54(3) 1_556 .
Ge2 Dy1 In 154.41(3) 1_556 .
Ge2 Dy1 In 92.051(18) . .
Ge1 Dy1 In 55.28(2) . .
Ge1 Dy1 In 106.96(2) 1_556 .
In Dy1 In 78.249(14) 1_556 .
Ge1 Dy1 Dy1 113.00(2) 3_656 7_566
Ge1 Dy1 Dy1 113.00(2) 3_655 7_566
Ge3 Dy1 Dy1 154.23(3) . 7_566
Co Dy1 Dy1 135.29(2) . 7_566
Co Dy1 Dy1 135.29(2) 1_556 7_566
Ge2 Dy1 Dy1 98.12(3) 1_556 7_566
Ge2 Dy1 Dy1 98.12(3) . 7_566
Ge1 Dy1 Dy1 51.12(2) . 7_566
Ge1 Dy1 Dy1 51.12(2) 1_556 7_566
In Dy1 Dy1 56.732(4) 1_556 7_566
In Dy1 Dy1 56.732(3) . 7_566
Ge3 Dy2 Ge3 60.624(19) 5 7
Ge3 Dy2 Ge3 119.376(19) 5 3
Ge3 Dy2 Ge3 180.00(5) 7 3
Ge3 Dy2 Ge3 119.376(18) 5 7_556
Ge3 Dy2 Ge3 88.92(3) 7 7_556
Ge3 Dy2 Ge3 91.08(3) 3 7_556
Ge3 Dy2 Ge3 60.624(18) 5 3_554
Ge3 Dy2 Ge3 91.08(3) 7 3_554
Ge3 Dy2 Ge3 88.92(3) 3 3_554
Ge3 Dy2 Ge3 180.00(6) 7_556 3_554
Ge3 Dy2 Ge3 88.92(3) 5 5_556
Ge3 Dy2 Ge3 119.376(18) 7 5_556
Ge3 Dy2 Ge3 60.624(18) 3 5_556
Ge3 Dy2 Ge3 60.624(18) 7_556 5_556
Ge3 Dy2 Ge3 119.376(18) 3_554 5_556
Ge3 Dy2 Ge3 91.08(3) 5 1_554
Ge3 Dy2 Ge3 60.624(18) 7 1_554
Ge3 Dy2 Ge3 119.376(18) 3 1_554
Ge3 Dy2 Ge3 119.376(18) 7_556 1_554
Ge3 Dy2 Ge3 60.624(18) 3_554 1_554
Ge3 Dy2 Ge3 180.00(6) 5_556 1_554
Ge3 Dy2 Ge3 180.0 5 .
Ge3 Dy2 Ge3 119.376(19) 7 .
Ge3 Dy2 Ge3 60.624(19) 3 .
Ge3 Dy2 Ge3 60.625(19) 7_556 .
Ge3 Dy2 Ge3 119.375(19) 3_554 .
Ge3 Dy2 Ge3 91.09(3) 5_556 .
Ge3 Dy2 Ge3 88.91(3) 1_554 .
Ge3 Dy2 Co 135.378(16) 5 .
Ge3 Dy2 Co 93.07(3) 7 .
Ge3 Dy2 Co 86.93(3) 3 .
Ge3 Dy2 Co 93.07(3) 7_556 .
Ge3 Dy2 Co 86.93(3) 3_554 .
Ge3 Dy2 Co 135.378(16) 5_556 .
Ge3 Dy2 Co 44.622(16) 1_554 .
Ge3 Dy2 Co 44.622(16) . .
Ge3 Dy2 Co 44.622(16) 5 5
Ge3 Dy2 Co 86.93(3) 7 5
Ge3 Dy2 Co 93.07(3) 3 5
Ge3 Dy2 Co 86.93(3) 7_556 5
Ge3 Dy2 Co 93.07(3) 3_554 5
Ge3 Dy2 Co 44.622(16) 5_556 5
Ge3 Dy2 Co 135.378(16) 1_554 5
Ge3 Dy2 Co 135.378(16) . 5
Co Dy2 Co 180.0 . 5
Ge3 Dy2 Co 93.07(3) 5 7
Ge3 Dy2 Co 44.622(16) 7 7
Ge3 Dy2 Co 135.378(16) 3 7
Ge3 Dy2 Co 44.622(16) 7_556 7
Ge3 Dy2 Co 135.378(16) 3_554 7
Ge3 Dy2 Co 93.07(3) 5_556 7
Ge3 Dy2 Co 86.93(3) 1_554 7
Ge3 Dy2 Co 86.93(3) . 7
Co Dy2 Co 90.0 . 7
Co Dy2 Co 90.0 5 7
Ge3 Dy2 Co 86.93(3) 5 3
Ge3 Dy2 Co 135.378(16) 7 3
Ge3 Dy2 Co 44.622(16) 3 3
Ge3 Dy2 Co 135.378(16) 7_556 3
Ge3 Dy2 Co 44.622(16) 3_554 3
Ge3 Dy2 Co 86.93(3) 5_556 3
Ge3 Dy2 Co 93.07(3) 1_554 3
Ge3 Dy2 Co 93.07(3) . 3
Co Dy2 Co 90.0 . 3
Co Dy2 Co 90.0 5 3
Co Dy2 Co 180.00(5) 7 3
Ge1 Dy3 Ge1 93.43(3) . 5_565
Ge1 Dy3 Ge1 86.57(3) . 1_556
Ge1 Dy3 Ge1 180.0 5_565 1_556
Ge1 Dy3 Ge1 180.0 . 5_566
Ge1 Dy3 Ge1 86.57(3) 5_565 5_566
Ge1 Dy3 Ge1 93.43(3) 1_556 5_566
Ge1 Dy3 Ge3 78.82(3) . 7_566
Ge1 Dy3 Ge3 101.18(3) 5_565 7_566
Ge1 Dy3 Ge3 78.82(3) 1_556 7_566
Ge1 Dy3 Ge3 101.18(3) 5_566 7_566
Ge1 Dy3 Ge3 101.18(3) . 3
Ge1 Dy3 Ge3 78.82(3) 5_565 3
Ge1 Dy3 Ge3 101.18(3) 1_556 3
Ge1 Dy3 Ge3 78.82(3) 5_566 3
Ge3 Dy3 Ge3 180.0 7_566 3
Ge1 Dy3 Ge2 47.83(3) . .
Ge1 Dy3 Ge2 78.06(2) 5_565 .
Ge1 Dy3 Ge2 101.94(2) 1_556 .
Ge1 Dy3 Ge2 132.17(3) 5_566 .
Ge3 Dy3 Ge2 126.05(2) 7_566 .
Ge3 Dy3 Ge2 53.95(2) 3 .
Ge1 Dy3 Ge2 132.17(3) . 5_566
Ge1 Dy3 Ge2 101.94(2) 5_565 5_566
Ge1 Dy3 Ge2 78.06(2) 1_556 5_566
Ge1 Dy3 Ge2 47.83(3) 5_566 5_566
Ge3 Dy3 Ge2 53.95(2) 7_566 5_566
Ge3 Dy3 Ge2 126.05(2) 3 5_566
Ge2 Dy3 Ge2 180.00(4) . 5_566
Ge1 Dy3 Ge2 78.06(2) . 5_565
Ge1 Dy3 Ge2 47.83(3) 5_565 5_565
Ge1 Dy3 Ge2 132.17(3) 1_556 5_565
Ge1 Dy3 Ge2 101.94(2) 5_566 5_565
Ge3 Dy3 Ge2 53.95(2) 7_566 5_565
Ge3 Dy3 Ge2 126.05(2) 3 5_565
Ge2 Dy3 Ge2 100.35(3) . 5_565
Ge2 Dy3 Ge2 79.65(3) 5_566 5_565
Ge1 Dy3 Ge2 101.94(2) . 1_556
Ge1 Dy3 Ge2 132.17(3) 5_565 1_556
Ge1 Dy3 Ge2 47.83(3) 1_556 1_556
Ge1 Dy3 Ge2 78.06(2) 5_566 1_556
Ge3 Dy3 Ge2 126.05(2) 7_566 1_556
Ge3 Dy3 Ge2 53.95(2) 3 1_556
Ge2 Dy3 Ge2 79.65(3) . 1_556
Ge2 Dy3 Ge2 100.35(3) 5_566 1_556
Ge2 Dy3 Ge2 180.0 5_565 1_556
Ge1 Dy3 Co 97.74(3) . 7_566
Ge1 Dy3 Co 136.61(3) 5_565 7_566
Ge1 Dy3 Co 43.39(3) 1_556 7_566
Ge1 Dy3 Co 82.26(3) 5_566 7_566
Ge3 Dy3 Co 41.610(19) 7_566 7_566
Ge3 Dy3 Co 138.390(19) 3 7_566
Ge2 Dy3 Co 137.40(3) . 7_566
Ge2 Dy3 Co 42.60(3) 5_566 7_566
Ge2 Dy3 Co 93.93(3) 5_565 7_566
Ge2 Dy3 Co 86.07(3) 1_556 7_566
Ge1 Dy3 Co 82.26(3) . 3
Ge1 Dy3 Co 43.39(3) 5_565 3
Ge1 Dy3 Co 136.61(3) 1_556 3
Ge1 Dy3 Co 97.74(3) 5_566 3
Ge3 Dy3 Co 138.390(19) 7_566 3
Ge3 Dy3 Co 41.610(19) 3 3
Ge2 Dy3 Co 42.60(3) . 3
Ge2 Dy3 Co 137.40(3) 5_566 3
Ge2 Dy3 Co 86.07(3) 5_565 3
Ge2 Dy3 Co 93.93(3) 1_556 3
Co Dy3 Co 180.00(4) 7_566 3
Co Ge1 Ge2 131.23(7) 7_565 .
Co Ge1 Dy1 68.81(3) 7_565 7_566
Ge2 Ge1 Dy1 133.696(19) . 7_566
Co Ge1 Dy1 68.81(3) 7_565 7_565
Ge2 Ge1 Dy1 133.696(19) . 7_565
Dy1 Ge1 Dy1 90.82(3) 7_566 7_565
Co Ge1 In 117.23(5) 7_565 .
Ge2 Ge1 In 111.54(5) . .
Dy1 Ge1 In 68.30(3) 7_566 .
Dy1 Ge1 In 68.30(3) 7_565 .
Co Ge1 Dy3 74.57(4) 7_565 1_554
Ge2 Ge1 Dy3 70.47(3) . 1_554
Dy1 Ge1 Dy3 143.12(4) 7_566 1_554
Dy1 Ge1 Dy3 79.829(15) 7_565 1_554
In Ge1 Dy3 136.407(16) . 1_554
Co Ge1 Dy3 74.57(4) 7_565 .
Ge2 Ge1 Dy3 70.47(3) . .
Dy1 Ge1 Dy3 79.829(15) 7_566 .
Dy1 Ge1 Dy3 143.12(4) 7_565 .
In Ge1 Dy3 136.407(16) . .
Dy3 Ge1 Dy3 86.57(3) 1_554 .
Co Ge1 Dy1 136.665(16) 7_565 .
Ge2 Ge1 Dy1 64.81(3) . .
Dy1 Ge1 Dy1 74.56(2) 7_566 .
Dy1 Ge1 Dy1 134.90(4) 7_565 .
In Ge1 Dy1 66.64(2) . .
Dy3 Ge1 Dy1 135.23(4) 1_554 .
Dy3 Ge1 Dy1 76.944(17) . .
Co Ge1 Dy1 136.666(17) 7_565 1_554
Ge2 Ge1 Dy1 64.81(3) . 1_554
Dy1 Ge1 Dy1 134.90(4) 7_566 1_554
Dy1 Ge1 Dy1 74.56(2) 7_565 1_554
In Ge1 Dy1 66.64(2) . 1_554
Dy3 Ge1 Dy1 76.944(16) 1_554 1_554
Dy3 Ge1 Dy1 135.23(4) . 1_554
Dy1 Ge1 Dy1 86.08(3) . 1_554
Co Ge2 Co 133.19(8) 3 .
Co Ge2 Ge1 115.59(6) 3 .
Co Ge2 Ge1 111.22(6) . .
Co Ge2 Dy1 135.891(19) 3 .
Co Ge2 Dy1 65.99(3) . .
Ge1 Ge2 Dy1 65.50(3) . .
Co Ge2 Dy1 135.891(19) 3 1_554
Co Ge2 Dy1 65.99(3) . 1_554
Ge1 Ge2 Dy1 65.50(3) . 1_554
Dy1 Ge2 Dy1 86.68(3) . 1_554
Co Ge2 Dy2 66.86(4) 3 .
Co Ge2 Dy2 66.34(4) . .
Ge1 Ge2 Dy2 177.55(5) . .
Dy1 Ge2 Dy2 112.88(3) . .
Dy1 Ge2 Dy2 112.88(3) 1_554 .
Co Ge2 Dy3 70.12(4) 3 .
Co Ge2 Dy3 137.29(2) . .
Ge1 Ge2 Dy3 61.69(3) . .
Dy1 Ge2 Dy3 74.023(17) . .
Dy1 Ge2 Dy3 127.15(4) 1_554 .
Dy2 Ge2 Dy3 119.97(3) . .
Co Ge2 Dy3 70.12(4) 3 1_554
Co Ge2 Dy3 137.29(2) . 1_554
Ge1 Ge2 Dy3 61.69(3) . 1_554
Dy1 Ge2 Dy3 127.15(4) . 1_554
Dy1 Ge2 Dy3 74.024(17) 1_554 1_554
Dy2 Ge2 Dy3 119.97(3) . 1_554
Dy3 Ge2 Dy3 79.65(3) . 1_554
Co Ge3 Co 127.42(8) . 1_556
Co Ge3 Dy2 71.33(3) . .
Co Ge3 Dy2 159.34(5) 1_556 .
Co Ge3 Dy2 159.34(5) . 1_556
Co Ge3 Dy2 71.33(3) 1_556 1_556
Dy2 Ge3 Dy2 88.91(3) . 1_556
Co Ge3 Dy1 67.94(4) . .
Co Ge3 Dy1 67.93(4) 1_556 .
Dy2 Ge3 Dy1 120.20(3) . .
Dy2 Ge3 Dy1 120.20(3) 1_556 .
Co Ge3 Dy3 71.39(4) . 3_655
Co Ge3 Dy3 71.39(4) 1_556 3_655
Dy2 Ge3 Dy3 127.86(3) . 3_655
Dy2 Ge3 Dy3 127.86(3) 1_556 3_655
Dy1 Ge3 Dy3 75.91(3) . 3_655
Ge3 Co Ge3 127.42(8) . 1_554
Ge3 Co Ge1 116.08(4) . 3_655
Ge3 Co Ge1 116.08(4) 1_554 3_655
Ge3 Co Ge2 77.12(5) . 7
Ge3 Co Ge2 77.12(5) 1_554 7
Ge1 Co Ge2 113.18(7) 3_655 7
Ge3 Co Ge2 84.29(5) . .
Ge3 Co Ge2 84.29(5) 1_554 .
Ge1 Co Ge2 110.01(7) 3_655 .
Ge2 Co Ge2 136.81(8) 7 .
Ge3 Co Dy1 66.66(3) . .
Ge3 Co Dy1 147.04(7) 1_554 .
Ge1 Co Dy1 64.41(3) 3_655 .
Ge2 Co Dy1 134.84(3) 7 .
Ge2 Co Dy1 66.47(4) . .
Ge3 Co Dy1 147.04(7) . 1_554
Ge3 Co Dy1 66.66(3) 1_554 1_554
Ge1 Co Dy1 64.41(3) 3_655 1_554
Ge2 Co Dy1 134.84(3) 7 1_554
Ge2 Co Dy1 66.47(4) . 1_554
Dy1 Co Dy1 87.08(4) . 1_554
Ge3 Co Dy2 64.05(4) . .
Ge3 Co Dy2 64.05(4) 1_554 .
Ge1 Co Dy2 178.13(7) 3_655 .
Ge2 Co Dy2 68.69(4) 7 .
Ge2 Co Dy2 68.12(4) . .
Dy1 Co Dy2 114.38(4) . .
Dy1 Co Dy2 114.38(4) 1_554 .
Ge3 Co Dy3 67.00(4) . 3_655
Ge3 Co Dy3 137.36(6) 1_554 3_655
Ge1 Co Dy3 62.04(3) 3_655 3_655
Ge2 Co Dy3 67.28(4) 7 3_655
Ge2 Co Dy3 138.06(3) . 3_655
Dy1 Co Dy3 74.11(2) . 3_655
Dy1 Co Dy3 126.28(5) 1_554 3_655
Dy2 Co Dy3 119.27(4) . 3_655
Ge3 Co Dy3 137.36(6) . 3_654
Ge3 Co Dy3 67.00(4) 1_554 3_654
Ge1 Co Dy3 62.04(3) 3_655 3_654
Ge2 Co Dy3 67.28(4) 7 3_654
Ge2 Co Dy3 138.06(3) . 3_654
Dy1 Co Dy3 126.28(5) . 3_654
Dy1 Co Dy3 74.11(2) 1_554 3_654
Dy2 Co Dy3 119.27(4) . 3_654
Dy3 Co Dy3 77.84(3) 3_655 3_654
Ge1 In Ge1 180.0 7_565 3_655
Ge1 In Ge1 90.0 7_565 5_665
Ge1 In Ge1 90.0 3_655 5_665
Ge1 In Ge1 90.0 7_565 .
Ge1 In Ge1 89.999(1) 3_655 .
Ge1 In Ge1 180.0 5_665 .
Ge1 In Dy1 124.588(16) 7_565 1_554
Ge1 In Dy1 55.412(16) 3_655 1_554
Ge1 In Dy1 121.921(16) 5_665 1_554
Ge1 In Dy1 58.078(16) . 1_554
Ge1 In Dy1 55.412(16) 7_565 5_666
Ge1 In Dy1 124.588(16) 3_655 5_666
Ge1 In Dy1 58.079(16) 5_665 5_666
Ge1 In Dy1 121.922(16) . 5_666
Dy1 In Dy1 180.000(15) 1_554 5_666
Ge1 In Dy1 121.921(16) 7_565 3_654
Ge1 In Dy1 58.079(16) 3_655 3_654
Ge1 In Dy1 55.412(16) 5_665 3_654
Ge1 In Dy1 124.587(16) . 3_654
Dy1 In Dy1 66.536(7) 1_554 3_654
Dy1 In Dy1 113.464(7) 5_666 3_654
Ge1 In Dy1 121.921(16) 7_565 3_655
Ge1 In Dy1 58.079(16) 3_655 3_655
Ge1 In Dy1 55.412(16) 5_665 3_655
Ge1 In Dy1 124.587(16) . 3_655
Dy1 In Dy1 113.464(7) 1_554 3_655
Dy1 In Dy1 66.536(7) 5_666 3_655
Dy1 In Dy1 78.250(13) 3_654 3_655
Ge1 In Dy1 58.079(16) 7_565 7_565
Ge1 In Dy1 121.921(16) 3_655 7_565
Ge1 In Dy1 124.588(16) 5_665 7_565
Ge1 In Dy1 55.413(16) . 7_565
Dy1 In Dy1 66.536(7) 1_554 7_565
Dy1 In Dy1 113.464(7) 5_666 7_565
Dy1 In Dy1 101.750(13) 3_654 7_565
Dy1 In Dy1 180.0 3_655 7_565
Ge1 In Dy1 58.079(16) 7_565 7_566
Ge1 In Dy1 121.921(16) 3_655 7_566
Ge1 In Dy1 124.588(16) 5_665 7_566
Ge1 In Dy1 55.413(16) . 7_566
Dy1 In Dy1 113.464(7) 1_554 7_566
Dy1 In Dy1 66.536(7) 5_666 7_566
Dy1 In Dy1 180.0 3_654 7_566
Dy1 In Dy1 101.750(13) 3_655 7_566
Dy1 In Dy1 78.250(13) 7_565 7_566
Ge1 In Dy1 55.412(16) 7_565 5_665
Ge1 In Dy1 124.588(16) 3_655 5_665
Ge1 In Dy1 58.079(16) 5_665 5_665
Ge1 In Dy1 121.922(16) . 5_665
Dy1 In Dy1 101.750(14) 1_554 5_665
Dy1 In Dy1 78.250(14) 5_666 5_665
Dy1 In Dy1 66.536(7) 3_654 5_665
Dy1 In Dy1 113.464(7) 3_655 5_665
Dy1 In Dy1 66.536(7) 7_565 5_665
Dy1 In Dy1 113.464(7) 7_566 5_665
Ge1 In Dy1 124.588(16) 7_565 .
Ge1 In Dy1 55.412(16) 3_655 .
Ge1 In Dy1 121.922(16) 5_665 .
Ge1 In Dy1 58.078(16) . .
Dy1 In Dy1 78.250(14) 1_554 .
Dy1 In Dy1 101.750(14) 5_666 .
Dy1 In Dy1 113.465(7) 3_654 .
Dy1 In Dy1 66.536(7) 3_655 .
Dy1 In Dy1 113.464(7) 7_565 .
Dy1 In Dy1 66.535(7) 7_566 .
Dy1 In Dy1 180.0 5_665 .

loop_
_geom_bond_atom_site_label_1
_geom_bond_atom_site_label_2
_geom_bond_distance
_geom_bond_site_symmetry_2
Dy1 Ge1 2.9336(9) 3_656
Dy1 Ge1 2.9336(9) 3_655
Dy1 Ge3 3.0048(13) .
Dy1 Co 3.0329(11) .
Dy1 Co 3.0329(11) 1_556
Dy1 Ge2 3.0441(9) 1_556
Dy1 Ge2 3.0441(9) .
Dy1 Ge1 3.0610(9) .
Dy1 Ge1 3.0610(9) 1_556
Dy1 In 3.3109(4) 1_556
Dy1 In 3.3109(4) .
Dy1 Dy1 3.6324(8) 7_566
Dy2 Ge3 2.9829(9) 5
Dy2 Ge3 2.9829(9) 7
Dy2 Ge3 2.9829(9) 3
Dy2 Ge3 2.9829(9) 7_556
Dy2 Ge3 2.9829(9) 3_554
Dy2 Ge3 2.9829(9) 5_556
Dy2 Ge3 2.9829(9) 1_554
Dy2 Ge3 2.9830(9) .
Dy2 Co 3.1428(14) .
Dy2 Co 3.1428(14) 5
Dy2 Co 3.1428(14) 7
Dy2 Co 3.1428(14) 3
Dy3 Ge1 3.0472(9) .
Dy3 Ge1 3.0473(9) 5_565
Dy3 Ge1 3.0473(9) 1_556
Dy3 Ge1 3.0473(9) 5_566
Dy3 Ge3 3.2300(12) 7_566
Dy3 Ge3 3.2301(12) 3
Dy3 Ge2 3.2620(9) .
Dy3 Ge2 3.2621(9) 5_566
Dy3 Ge2 3.2621(9) 5_565
Dy3 Ge2 3.2621(9) 1_556
Dy3 Co 3.3257(11) 7_566
Dy3 Co 3.3257(11) 3
Ge1 Co 2.3702(18) 7_565
Ge1 Ge2 2.5652(17) .
Ge1 Dy1 2.9337(9) 7_566
Ge1 Dy1 2.9337(9) 7_565
Ge1 In 2.9643(12) .
Ge1 Dy3 3.0472(9) 1_554
Ge1 Dy1 3.0610(9) 1_554
Ge2 Co 2.3937(19) 3
Ge2 Co 2.4493(19) .
Ge2 Dy1 3.0442(9) 1_554
Ge2 Dy3 3.2620(9) 1_554
Ge3 Co 2.3302(9) .
Ge3 Co 2.3302(9) 1_556
Ge3 Dy2 2.9830(9) 1_556
Ge3 Dy3 3.2300(12) 3_655
Co Ge3 2.3302(9) 1_554
Co Ge1 2.3702(18) 3_655
Co Ge2 2.3937(19) 7
Co Dy1 3.0329(11) 1_554
Co Dy3 3.3257(11) 3_655
Co Dy3 3.3257(11) 3_654
In Ge1 2.9642(12) 7_565
In Ge1 2.9642(12) 3_655
In Ge1 2.9642(12) 5_665
In Dy1 3.3109(4) 1_554
In Dy1 3.3109(4) 5_666
In Dy1 3.3109(4) 3_654
In Dy1 3.3109(4) 3_655
In Dy1 3.3109(4) 7_565
In Dy1 3.3109(4) 7_566
In Dy1 3.3109(4) 5_665
